data_7710356
loop_
_publ_author_name
'AlHaddad, Nancy'
'Lelong, Evan'
'Suh, Jong-Min'
'Cordier, Marie'
'Lim, Mi Hee'
'Royal, Guy'
'Platas-Iglesias, Carlos'
'Bernard, H\'el\`ene'
'Tripier, Rapha\"el'

_publ_section_title
;
 Copper(ii) and zinc(ii) complexation with N-ethylene hydroxycyclams and
 consequences on the macrocyclic backbone configuration
;
_journal_name_full 'Dalton Transactions'
_journal_paper_doi 10.1039/D2DT00941B
_journal_year 2022
_chemical_compound_source 'synthesis as described'
_chemical_formula_moiety 'C12 H28 Cl2 N4 O Zn'
_chemical_formula_sum 'C12 H28 Cl2 N4 O Zn'
_chemical_formula_weight 380.65
_chemical_name_common 'Zinc(II) 2-(1,4,8,11-tetraazacyclotetradecan-1-yl)ethan-1-ol dichloride'
_chemical_name_systematic '[Zn(TE1EtOH)Cl]Cl'
_space_group_crystal_system monoclinic
_space_group_IT_number 14
_space_group_name_Hall '-P 2yn'
_space_group_name_H-M_alt 'P 1 21/n 1'
_atom_sites_solution_hydrogens mixed
_atom_sites_solution_primary dual
_atom_sites_solution_secondary difmap
_audit_update_record
;
2021-11-17 deposited with the CCDC.	2022-05-18 downloaded from the CCDC.
;
_cell_angle_alpha 90
_cell_angle_beta 92.962(2)
_cell_angle_gamma 90
_cell_formula_units_Z 4
_cell_length_a 6.8923(4)
_cell_length_b 14.6166(10)
_cell_length_c 17.0777(9)
_cell_measurement_reflns_used 8884
_cell_measurement_temperature 150(2)
_cell_measurement_theta_max 27.4818
_cell_measurement_theta_min 2.7871
_cell_measurement_wavelength 0.710730
_cell_volume 1718.14(18)
_computing_cell_refinement 'APEX3 (Bruker, 2015)'
_computing_data_collection 'Bruker APEX3 (Bruker, 2015)'
_computing_data_reduction 'SAINT (Bruker, 2014)'
_computing_molecular_graphics
;
   'PLATON, A.L.Spek, Acta Cryst. 2009, D65, 148-155'
;
_computing_publication_material 'CRYSCALC (T. Roisnel, local program, ver. 2020)'
_computing_structure_refinement 'SHELXL-2018_3 (Sheldrick, 2018)'
_computing_structure_solution 'SHELXT 2018_2 (Sheldrick, 2018)'
_diffrn_ambient_temperature 150(2)
_diffrn_detector '(CMOS) PHOTON 100'
_diffrn_detector_area_resol_mean 10.4167
_diffrn_measured_fraction_theta_full 0.992
_diffrn_measured_fraction_theta_max 0.987
_diffrn_measurement_device_type 'D8 VENTURE Bruker AXS'
_diffrn_measurement_method 'rotation images'
_diffrn_orient_matrix_UB_11 0.1285564
_diffrn_orient_matrix_UB_12 0.0285357
_diffrn_orient_matrix_UB_13 0.0148303
_diffrn_orient_matrix_UB_21 0.0490689
_diffrn_orient_matrix_UB_22 -0.0602837
_diffrn_orient_matrix_UB_23 0.0204012
_diffrn_orient_matrix_UB_31 0.0466150
_diffrn_orient_matrix_UB_32 -0.0152396
_diffrn_orient_matrix_UB_33 -0.0529322
_diffrn_radiation_monochromator 'multilayer monochromator'
_diffrn_radiation_probe x-ray
_diffrn_radiation_source 'Incoatec microfocus sealed tube'
_diffrn_radiation_type MoK\a
_diffrn_radiation_wavelength 0.71073
_diffrn_reflns_av_R_equivalents 0.0778
_diffrn_reflns_av_unetI/netI 0.0792
_diffrn_reflns_limit_h_max 8
_diffrn_reflns_limit_h_min -8
_diffrn_reflns_limit_k_max 18
_diffrn_reflns_limit_k_min -16
_diffrn_reflns_limit_l_max 22
_diffrn_reflns_limit_l_min -19
_diffrn_reflns_number 12108
_diffrn_reflns_theta_full 25.242
_diffrn_reflns_theta_max 27.513
_diffrn_reflns_theta_min 2.388
_diffrn_source_current 1.00
_diffrn_source_power 50.0
_diffrn_source_voltage 50.00
_exptl_absorpt_coefficient_mu 1.742
_exptl_absorpt_correction_T_max 0.797
_exptl_absorpt_correction_T_min 0.520
_exptl_absorpt_correction_type multi-scan
_exptl_absorpt_process_details
;
  [Sheldrick, G.M. (2014). SADABS Bruker AXS Inc., Madison, Wisconsin, USA]
;
_exptl_crystal_colour colourless
_exptl_crystal_density_diffrn 1.472
_exptl_crystal_description prism
_exptl_crystal_F_000 800
_exptl_crystal_recrystallization_method 'Vapour deposition'
_exptl_crystal_size_max 0.350
_exptl_crystal_size_mid 0.210
_exptl_crystal_size_min 0.130
_refine_diff_density_max 1.302
_refine_diff_density_min -0.617
_refine_diff_density_rms 0.159
_refine_ls_extinction_method none
_refine_ls_goodness_of_fit_ref 1.067
_refine_ls_hydrogen_treatment mixed
_refine_ls_matrix_type full
_refine_ls_number_parameters 184
_refine_ls_number_reflns 3884
_refine_ls_number_restraints 1
_refine_ls_restrained_S_all 1.067
_refine_ls_R_factor_all 0.0901
_refine_ls_R_factor_gt 0.0708
_refine_ls_shift/su_max 0.000
_refine_ls_shift/su_mean 0.000
_refine_ls_structure_factor_coef Fsqd
_refine_ls_weighting_details 'w=1/[\s^2^(Fo^2^)+(0.0999P)^2^+6.9259P] where P=(Fo^2^+2Fc^2^)/3'
_refine_ls_weighting_scheme calc
_refine_ls_wR_factor_gt 0.1882
_refine_ls_wR_factor_ref 0.2077
_reflns_number_gt 3066
_reflns_number_total 3884
_reflns_threshold_expression >2sigma(I)
_cod_data_source_file d2dt00941b2.cif
_cod_data_source_block NA_Zn
_cod_original_sg_symbol_H-M 'P 21/n'
_cod_database_code 7710356

loop_
_space_group_symop_operation_xyz
'x, y, z'
'-x+1/2, y+1/2, -z+1/2'
'-x, -y, -z'
'x-1/2, -y-1/2, z-1/2'

loop_
_atom_site_label
_atom_site_type_symbol
_atom_site_fract_x
_atom_site_fract_y
_atom_site_fract_z
_atom_site_U_iso_or_equiv
_atom_site_adp_type
_atom_site_occupancy
_atom_site_site_symmetry_order
_atom_site_calc_flag
_atom_site_refinement_flags_posn
_atom_site_refinement_flags_adp
_atom_site_refinement_flags_occupancy
_atom_site_disorder_assembly
_atom_site_disorder_group
Zn1 Zn 0.49515(8) 0.29968(4) 0.15625(3) 0.0230(2) Uani 1 1 d . . . . .
Cl1 Cl 0.75344(17) 0.39979(8) 0.14499(8) 0.0296(3) Uani 1 1 d . . . . .
O1 O 0.5448(8) 0.3123(3) 0.4612(3) 0.0473(11) Uani 1 1 d D . . . .
H1O H 0.551(13) 0.346(6) 0.512(3) 0.071 Uiso 1 1 d D U . . .
N1 N 0.4666(7) 0.2893(3) 0.2851(3) 0.0316(10) Uani 1 1 d . . . . .
N2 N 0.2459(6) 0.3821(3) 0.1607(2) 0.0230(8) Uani 1 1 d . . . . .
H2 H 0.130974 0.342220 0.147455 0.028 Uiso 1 1 calc R U . . .
N3 N 0.4194(6) 0.2839(3) 0.0337(3) 0.0284(9) Uani 1 1 d . . . . .
H3 H 0.294390 0.249133 0.028655 0.034 Uiso 1 1 calc R U . . .
N4 N 0.6394(7) 0.1759(3) 0.1410(3) 0.0337(11) Uani 1 1 d . . . . .
H4 H 0.780901 0.191376 0.143880 0.040 Uiso 1 1 calc R U . . .
C1 C 0.5800(11) 0.3846(5) 0.4081(4) 0.0459(15) Uani 1 1 d . . . . .
H1A H 0.693575 0.420650 0.428240 0.055 Uiso 1 1 calc R U . . .
H1B H 0.465953 0.425811 0.404360 0.055 Uiso 1 1 calc R U . . .
C2 C 0.6185(9) 0.3476(4) 0.3273(4) 0.0394(13) Uani 1 1 d . . . . .
H2A H 0.644002 0.400494 0.293116 0.047 Uiso 1 1 calc R U . . .
H2B H 0.739884 0.311303 0.332081 0.047 Uiso 1 1 calc R U . . .
C3 C 0.2669(9) 0.3269(4) 0.2930(3) 0.0366(13) Uani 1 1 d . . . . .
H3A H 0.249553 0.343140 0.348447 0.044 Uiso 1 1 calc R U . . .
H3B H 0.169827 0.279466 0.277549 0.044 Uiso 1 1 calc R U . . .
C4 C 0.2322(8) 0.4115(4) 0.2418(3) 0.0350(12) Uani 1 1 d . . . . .
H4A H 0.102041 0.437417 0.249784 0.042 Uiso 1 1 calc R U . . .
H4B H 0.331161 0.458794 0.255184 0.042 Uiso 1 1 calc R U . . .
C5 C 0.2411(7) 0.4584(3) 0.1030(3) 0.0299(11) Uani 1 1 d . . . . .
H5A H 0.362623 0.494282 0.109731 0.036 Uiso 1 1 calc R U . . .
H5B H 0.131164 0.499592 0.113227 0.036 Uiso 1 1 calc R U . . .
C6 C 0.2192(8) 0.4237(4) 0.0200(4) 0.0368(13) Uani 1 1 d . . . . .
H6A H 0.194125 0.476773 -0.015110 0.044 Uiso 1 1 calc R U . . .
H6B H 0.103070 0.383861 0.015504 0.044 Uiso 1 1 calc R U . . .
C7 C 0.3915(9) 0.3704(4) -0.0096(3) 0.0347(12) Uani 1 1 d . . . . .
H7A H 0.368450 0.357292 -0.066178 0.042 Uiso 1 1 calc R U . . .
H7B H 0.510728 0.408022 -0.002953 0.042 Uiso 1 1 calc R U . . .
C8 C 0.5731(9) 0.2245(4) 0.0049(4) 0.0361(12) Uani 1 1 d . . . . .
H8A H 0.696808 0.258801 0.003843 0.043 Uiso 1 1 calc R U . . .
H8B H 0.536989 0.203338 -0.048916 0.043 Uiso 1 1 calc R U . . .
C9 C 0.5964(8) 0.1432(4) 0.0600(4) 0.0378(13) Uani 1 1 d . . . . .
H9A H 0.475460 0.106591 0.057798 0.045 Uiso 1 1 calc R U . . .
H9B H 0.703587 0.103696 0.043536 0.045 Uiso 1 1 calc R U . . .
C10 C 0.6168(9) 0.1024(4) 0.1992(4) 0.0389(14) Uani 1 1 d . . . . .
H10A H 0.712994 0.053599 0.190591 0.047 Uiso 1 1 calc R U . . .
H10B H 0.485469 0.075354 0.191572 0.047 Uiso 1 1 calc R U . . .
C11 C 0.6445(9) 0.1372(4) 0.2817(4) 0.0389(13) Uani 1 1 d . . . . .
H11A H 0.761750 0.176345 0.285136 0.047 Uiso 1 1 calc R U . . .
H11B H 0.669604 0.084188 0.316907 0.047 Uiso 1 1 calc R U . . .
C12 C 0.4757(9) 0.1914(4) 0.3119(4) 0.0380(13) Uani 1 1 d . . . . .
H12A H 0.352908 0.160641 0.294496 0.046 Uiso 1 1 calc R U . . .
H12B H 0.484991 0.190239 0.369885 0.046 Uiso 1 1 calc R U . . .
Cl2 Cl 0.10871(19) 0.15072(10) 0.13962(9) 0.0369(3) Uani 1 1 d . . . . .

loop_
_atom_site_aniso_label
_atom_site_aniso_U_11
_atom_site_aniso_U_22
_atom_site_aniso_U_33
_atom_site_aniso_U_23
_atom_site_aniso_U_13
_atom_site_aniso_U_12
Zn1 0.0193(3) 0.0176(3) 0.0323(4) 0.0053(2) 0.0036(2) 0.0007(2)
Cl1 0.0223(6) 0.0245(6) 0.0421(7) 0.0051(5) 0.0020(5) -0.0049(4)
O1 0.058(3) 0.049(3) 0.036(2) 0.0031(19) 0.005(2) 0.007(2)
N1 0.029(2) 0.031(2) 0.034(2) 0.0087(19) 0.0002(19) -0.0045(18)
N2 0.0188(19) 0.0202(19) 0.030(2) 0.0054(16) 0.0023(16) -0.0031(15)
N3 0.023(2) 0.026(2) 0.036(2) 0.0008(18) 0.0047(18) -0.0021(17)
N4 0.022(2) 0.019(2) 0.060(3) 0.001(2) 0.003(2) 0.0028(16)
C1 0.055(4) 0.043(4) 0.038(3) 0.005(3) -0.006(3) -0.007(3)
C2 0.043(3) 0.039(3) 0.036(3) 0.005(2) 0.001(2) -0.010(3)
C3 0.035(3) 0.041(3) 0.035(3) -0.003(2) 0.011(2) -0.005(2)
C4 0.032(3) 0.032(3) 0.041(3) -0.006(2) 0.004(2) 0.007(2)
C5 0.024(2) 0.016(2) 0.050(3) 0.008(2) 0.003(2) 0.0038(18)
C6 0.024(3) 0.034(3) 0.051(3) 0.017(3) -0.004(2) 0.000(2)
C7 0.035(3) 0.035(3) 0.034(3) 0.012(2) 0.000(2) -0.004(2)
C8 0.035(3) 0.035(3) 0.039(3) -0.004(2) 0.012(2) 0.003(2)
C9 0.029(3) 0.031(3) 0.054(4) -0.008(3) 0.008(2) 0.002(2)
C10 0.034(3) 0.019(2) 0.063(4) 0.009(2) -0.002(3) 0.002(2)
C11 0.036(3) 0.026(3) 0.054(4) 0.014(2) -0.009(3) -0.003(2)
C12 0.042(3) 0.032(3) 0.040(3) 0.011(2) -0.001(3) -0.011(2)
Cl2 0.0230(6) 0.0417(8) 0.0462(8) 0.0072(6) 0.0027(5) 0.0024(5)

loop_
_atom_type_symbol
_atom_type_description
_atom_type_scat_dispersion_real
_atom_type_scat_dispersion_imag
_atom_type_scat_source
C C 0.0033 0.0016 'International Tables Vol C Tables 4.2.6.8 and 6.1.1.4'
H H 0.0000 0.0000 'International Tables Vol C Tables 4.2.6.8 and 6.1.1.4'
Cl Cl 0.1484 0.1585 'International Tables Vol C Tables 4.2.6.8 and 6.1.1.4'
N N 0.0061 0.0033 'International Tables Vol C Tables 4.2.6.8 and 6.1.1.4'
O O 0.0106 0.0060 'International Tables Vol C Tables 4.2.6.8 and 6.1.1.4'
Zn Zn 0.2839 1.4301 'International Tables Vol C Tables 4.2.6.8 and 6.1.1.4'

loop_
_geom_angle_atom_site_label_1
_geom_angle_atom_site_label_2
_geom_angle_atom_site_label_3
_geom_angle
_geom_angle_site_symmetry_1
_geom_angle_site_symmetry_3
_geom_angle_publ_flag
N4 Zn1 N2 153.69(17) . . ?
N4 Zn1 N3 82.99(19) . . ?
N2 Zn1 N3 86.49(16) . . ?
N4 Zn1 N1 97.57(19) . . ?
N2 Zn1 N1 83.64(17) . . ?
N3 Zn1 N1 158.29(18) . . ?
N4 Zn1 Cl1 99.43(13) . . ?
N2 Zn1 Cl1 105.87(12) . . ?
N3 Zn1 Cl1 97.83(12) . . ?
N1 Zn1 Cl1 103.45(13) . . ?
C1 O1 H1O 101(5) . . ?
C3 N1 C12 110.4(4) . . ?
C3 N1 C2 111.8(5) . . ?
C12 N1 C2 112.1(5) . . ?
C3 N1 Zn1 101.1(3) . . ?
C12 N1 Zn1 111.2(4) . . ?
C2 N1 Zn1 109.8(3) . . ?
C4 N2 C5 114.1(4) . . ?
C4 N2 Zn1 107.2(3) . . ?
C5 N2 Zn1 113.3(3) . . ?
C4 N2 H2 107.3 . . ?
C5 N2 H2 107.3 . . ?
Zn1 N2 H2 107.3 . . ?
C8 N3 C7 114.6(4) . . ?
C8 N3 Zn1 104.2(4) . . ?
C7 N3 Zn1 114.6(4) . . ?
C8 N3 H3 107.7 . . ?
C7 N3 H3 107.7 . . ?
Zn1 N3 H3 107.7 . . ?
C10 N4 C9 111.8(5) . . ?
C10 N4 Zn1 118.6(4) . . ?
C9 N4 Zn1 108.9(3) . . ?
C10 N4 H4 105.5 . . ?
C9 N4 H4 105.5 . . ?
Zn1 N4 H4 105.5 . . ?
O1 C1 C2 111.0(5) . . ?
O1 C1 H1A 109.4 . . ?
C2 C1 H1A 109.4 . . ?
O1 C1 H1B 109.4 . . ?
C2 C1 H1B 109.4 . . ?
H1A C1 H1B 108.0 . . ?
N1 C2 C1 119.1(5) . . ?
N1 C2 H2A 107.5 . . ?
C1 C2 H2A 107.5 . . ?
N1 C2 H2B 107.5 . . ?
C1 C2 H2B 107.5 . . ?
H2A C2 H2B 107.0 . . ?
N1 C3 C4 111.4(4) . . ?
N1 C3 H3A 109.3 . . ?
C4 C3 H3A 109.3 . . ?
N1 C3 H3B 109.3 . . ?
C4 C3 H3B 109.3 . . ?
H3A C3 H3B 108.0 . . ?
N2 C4 C3 106.9(4) . . ?
N2 C4 H4A 110.4 . . ?
C3 C4 H4A 110.4 . . ?
N2 C4 H4B 110.4 . . ?
C3 C4 H4B 110.4 . . ?
H4A C4 H4B 108.6 . . ?
N2 C5 C6 111.6(4) . . ?
N2 C5 H5A 109.3 . . ?
C6 C5 H5A 109.3 . . ?
N2 C5 H5B 109.3 . . ?
C6 C5 H5B 109.3 . . ?
H5A C5 H5B 108.0 . . ?
C5 C6 C7 116.2(5) . . ?
C5 C6 H6A 108.2 . . ?
C7 C6 H6A 108.2 . . ?
C5 C6 H6B 108.2 . . ?
C7 C6 H6B 108.2 . . ?
H6A C6 H6B 107.4 . . ?
N3 C7 C6 110.8(4) . . ?
N3 C7 H7A 109.5 . . ?
C6 C7 H7A 109.5 . . ?
N3 C7 H7B 109.5 . . ?
C6 C7 H7B 109.5 . . ?
H7A C7 H7B 108.1 . . ?
N3 C8 C9 108.0(4) . . ?
N3 C8 H8A 110.1 . . ?
C9 C8 H8A 110.1 . . ?
N3 C8 H8B 110.1 . . ?
C9 C8 H8B 110.1 . . ?
H8A C8 H8B 108.4 . . ?
N4 C9 C8 109.6(5) . . ?
N4 C9 H9A 109.7 . . ?
C8 C9 H9A 109.7 . . ?
N4 C9 H9B 109.7 . . ?
C8 C9 H9B 109.7 . . ?
H9A C9 H9B 108.2 . . ?
N4 C10 C11 111.9(5) . . ?
N4 C10 H10A 109.2 . . ?
C11 C10 H10A 109.2 . . ?
N4 C10 H10B 109.2 . . ?
C11 C10 H10B 109.2 . . ?
H10A C10 H10B 107.9 . . ?
C10 C11 C12 115.6(5) . . ?
C10 C11 H11A 108.4 . . ?
C12 C11 H11A 108.4 . . ?
C10 C11 H11B 108.4 . . ?
C12 C11 H11B 108.4 . . ?
H11A C11 H11B 107.4 . . ?
N1 C12 C11 114.5(5) . . ?
N1 C12 H12A 108.6 . . ?
C11 C12 H12A 108.6 . . ?
N1 C12 H12B 108.6 . . ?
C11 C12 H12B 108.6 . . ?
H12A C12 H12B 107.6 . . ?

loop_
_geom_bond_atom_site_label_1
_geom_bond_atom_site_label_2
_geom_bond_distance
_geom_bond_site_symmetry_2
_geom_bond_publ_flag
Zn1 N4 2.087(4) . ?
Zn1 N2 2.103(4) . ?
Zn1 N3 2.144(5) . ?
Zn1 N1 2.225(5) . ?
Zn1 Cl1 2.3201(13) . ?
O1 C1 1.421(8) . ?
O1 H1O 0.99(4) . ?
N1 C3 1.494(8) . ?
N1 C12 1.502(7) . ?
N1 C2 1.504(8) . ?
N2 C4 1.457(7) . ?
N2 C5 1.487(6) . ?
N2 H2 1.0000 . ?
N3 C8 1.472(7) . ?
N3 C7 1.473(7) . ?
N3 H3 1.0000 . ?
N4 C10 1.478(7) . ?
N4 C9 1.478(8) . ?
N4 H4 1.0000 . ?
C1 C2 1.520(9) . ?
C1 H1A 0.9900 . ?
C1 H1B 0.9900 . ?
C2 H2A 0.9900 . ?
C2 H2B 0.9900 . ?
C3 C4 1.525(9) . ?
C3 H3A 0.9900 . ?
C3 H3B 0.9900 . ?
C4 H4A 0.9900 . ?
C4 H4B 0.9900 . ?
C5 C6 1.505(9) . ?
C5 H5A 0.9900 . ?
C5 H5B 0.9900 . ?
C6 C7 1.528(8) . ?
C6 H6A 0.9900 . ?
C6 H6B 0.9900 . ?
C7 H7A 0.9900 . ?
C7 H7B 0.9900 . ?
C8 C9 1.519(9) . ?
C8 H8A 0.9900 . ?
C8 H8B 0.9900 . ?
C9 H9A 0.9900 . ?
C9 H9B 0.9900 . ?
C10 C11 1.501(9) . ?
C10 H10A 0.9900 . ?
C10 H10B 0.9900 . ?
C11 C12 1.519(9) . ?
C11 H11A 0.9900 . ?
C11 H11B 0.9900 . ?
C12 H12A 0.9900 . ?
C12 H12B 0.9900 . ?

loop_
_geom_torsion_atom_site_label_1
_geom_torsion_atom_site_label_2
_geom_torsion_atom_site_label_3
_geom_torsion_atom_site_label_4
_geom_torsion
_geom_torsion_site_symmetry_1
_geom_torsion_site_symmetry_2
_geom_torsion_site_symmetry_3
_geom_torsion_site_symmetry_4
_geom_torsion_publ_flag
C3 N1 C2 C1 42.6(7) . . . . ?
C12 N1 C2 C1 -81.9(7) . . . . ?
Zn1 N1 C2 C1 153.9(5) . . . . ?
O1 C1 C2 N1 58.3(8) . . . . ?
C12 N1 C3 C4 -160.3(5) . . . . ?
C2 N1 C3 C4 74.2(6) . . . . ?
Zn1 N1 C3 C4 -42.6(5) . . . . ?
C5 N2 C4 C3 -172.5(4) . . . . ?
Zn1 N2 C4 C3 -46.1(5) . . . . ?
N1 C3 C4 N2 63.0(6) . . . . ?
C4 N2 C5 C6 -169.7(4) . . . . ?
Zn1 N2 C5 C6 67.2(5) . . . . ?
N2 C5 C6 C7 -67.6(6) . . . . ?
C8 N3 C7 C6 175.5(5) . . . . ?
Zn1 N3 C7 C6 -64.0(5) . . . . ?
C5 C6 C7 N3 65.8(6) . . . . ?
C7 N3 C8 C9 174.7(5) . . . . ?
Zn1 N3 C8 C9 48.6(5) . . . . ?
C10 N4 C9 C8 166.2(5) . . . . ?
Zn1 N4 C9 C8 33.2(5) . . . . ?
N3 C8 C9 N4 -56.6(6) . . . . ?
C9 N4 C10 C11 -175.4(5) . . . . ?
Zn1 N4 C10 C11 -47.4(6) . . . . ?
N4 C10 C11 C12 75.9(6) . . . . ?
C3 N1 C12 C11 160.2(5) . . . . ?
C2 N1 C12 C11 -74.5(6) . . . . ?
Zn1 N1 C12 C11 48.9(6) . . . . ?
C10 C11 C12 N1 -79.9(6) . . . . ?
